data_8105349
loop_
_publ_author_name
'Ding, Siyi'
'Ma, Qiang'
'Ren, Huaping'
'Miao, Zongcheng'

_publ_section_title
;
 Crystal structure of
 8a,8a&#x2032;&#x2032;-oxybis(8aH-8,9-dioxa-3a1\l4-aza-8a\l4-borabenzo[fg]tetracene),
 C34H22B2N2O5
;
_journal_issue 4
_journal_name_full 'Zeitschrift f\"ur Kristallographie - New Crystal Structures'
_journal_page_first 979
_journal_page_last 980
_journal_paper_doi 10.1515/ncrs-2020-0136
_journal_volume 235
_journal_year 2020
_chemical_formula_sum 'C34 H22 B2 N2 O5'
_chemical_formula_weight 560.16
_space_group_crystal_system monoclinic
_space_group_IT_number 14
_space_group_name_Hall '-P 2yn'
_space_group_name_H-M_alt 'P 1 21/n 1'
_atom_sites_solution_hydrogens geom
_cell_angle_alpha 90
_cell_angle_beta 98.141(3)
_cell_angle_gamma 90
_cell_formula_units_Z 4
_cell_length_a 9.9886(3)
_cell_length_b 17.8995(6)
_cell_length_c 14.3437(5)
_cell_measurement_reflns_used 2837
_cell_measurement_temperature 100(2)
_cell_measurement_theta_max 26.22
_cell_measurement_theta_min 2.34
_cell_volume 2538.68(15)
_computing_cell_refinement 'Bruker SMART [1]'
_computing_data_collection 'Bruker SMART [1]'
_computing_data_reduction 'Bruker SAINT [2]'
_computing_molecular_graphics 'Bruker SHELXTL [3]'
_computing_publication_material 'Bruker SHELXTL [3]'
_computing_structure_refinement 'SHELXL-2018/3 (Sheldrick, 2018) [4]'
_computing_structure_solution 'Bruker SHELXTL [3]'
_diffrn_ambient_temperature 100(2)
_diffrn_detector_area_resol_mean 10.0
_diffrn_measured_fraction_theta_full 0.997
_diffrn_measured_fraction_theta_max 0.997
_diffrn_measurement_device_type 'CCD area detector'
_diffrn_measurement_method 'phi and omega scans'
_diffrn_radiation_monochromator graphite
_diffrn_radiation_source 'sealed tube'
_diffrn_radiation_type MoK\a
_diffrn_radiation_wavelength 0.71073
_diffrn_reflns_av_R_equivalents 0.0393
_diffrn_reflns_av_sigmaI/netI 0.0493
_diffrn_reflns_limit_h_max 11
_diffrn_reflns_limit_h_min -11
_diffrn_reflns_limit_k_max 21
_diffrn_reflns_limit_k_min -20
_diffrn_reflns_limit_l_max 17
_diffrn_reflns_limit_l_min -17
_diffrn_reflns_number 13538
_diffrn_reflns_theta_full 24.999
_diffrn_reflns_theta_max 24.999
_diffrn_reflns_theta_min 2.353
_exptl_absorpt_coefficient_mu 0.098
_exptl_absorpt_correction_T_max 0.994
_exptl_absorpt_correction_T_min 0.989
_exptl_absorpt_correction_type multi-scan
_exptl_absorpt_process_details SADABS
_exptl_crystal_colour yellow
_exptl_crystal_density_diffrn 1.466
_exptl_crystal_density_method 'not measured'
_exptl_crystal_description Needle
_exptl_crystal_F_000 1160
_exptl_crystal_size_max 0.310
_exptl_crystal_size_mid 0.090
_exptl_crystal_size_min 0.060
_refine_diff_density_max 0.186
_refine_diff_density_min -0.227
_refine_diff_density_rms 0.047
_refine_ls_extinction_coef .
_refine_ls_extinction_method none
_refine_ls_goodness_of_fit_ref 0.998
_refine_ls_hydrogen_treatment constr
_refine_ls_matrix_type full
_refine_ls_number_parameters 388
_refine_ls_number_reflns 4455
_refine_ls_number_restraints 0
_refine_ls_restrained_S_all 0.998
_refine_ls_R_factor_all 0.0649
_refine_ls_R_factor_gt 0.0391
_refine_ls_shift/su_max 0.000
_refine_ls_shift/su_mean 0.000
_refine_ls_structure_factor_coef Fsqd
_refine_ls_weighting_details 'w=1/[\s^2^(Fo^2^)+(0.0567P)^2^] where P=(Fo^2^+2Fc^2^)/3'
_refine_ls_weighting_scheme calc
_refine_ls_wR_factor_gt 0.0907
_refine_ls_wR_factor_ref 0.1022
_reflns_Friedel_coverage 0.000
_reflns_Friedel_fraction_full .
_reflns_Friedel_fraction_max .
_reflns_number_gt 3245
_reflns_number_total 4470
_reflns_threshold_expression 'I > 2\s(I)'
_cod_data_source_file suppl_ncrs-2020-0136_suppl.cif
_cod_data_source_block ok
_cod_original_sg_symbol_H-M 'P 21/n'
_cod_database_code 8105349
_shelx_space_group_comment
;
The symmetry employed for this shelxl refinement is uniquely defined
by the following loop, which should always be used as a source of
symmetry information in preference to the above space-group names.
They are only intended as comments.
;

loop_
_symmetry_equiv_pos_as_xyz
'x, y, z'
'-x+1/2, y+1/2, -z+1/2'
'-x, -y, -z'
'x-1/2, -y-1/2, z-1/2'

loop_
_atom_site_label
_atom_site_type_symbol
_atom_site_fract_x
_atom_site_fract_y
_atom_site_fract_z
_atom_site_U_iso_or_equiv
_atom_site_adp_type
_atom_site_occupancy
_atom_site_site_symmetry_order
_atom_site_calc_flag
_atom_site_refinement_flags_posn
_atom_site_refinement_flags_adp
_atom_site_refinement_flags_occupancy
_atom_site_disorder_assembly
_atom_site_disorder_group
B1 B -0.0857(2) 0.14033(12) 0.72871(14) 0.0142(5) Uani 1 1 d . . . . .
B2 B 0.0903(2) 0.03227(12) 0.73065(14) 0.0145(5) Uani 1 1 d . . . . .
C1 C -0.05387(18) -0.07591(10) 0.71221(13) 0.0177(4) Uani 1 1 d . . . . .
C2 C -0.16145(19) -0.11201(11) 0.74463(14) 0.0227(5) Uani 1 1 d . . . . .
H2 H -0.178975 -0.103755 0.807198 0.027 Uiso 1 1 calc R U . . .
C3 C -0.2430(2) -0.15987(11) 0.68615(16) 0.0290(5) Uani 1 1 d . . . . .
H3 H -0.315694 -0.184836 0.709039 0.035 Uiso 1 1 calc R U . . .
C4 C -0.2195(2) -0.17185(12) 0.59394(16) 0.0294(5) Uani 1 1 d . . . . .
H4 H -0.277218 -0.203878 0.553515 0.035 Uiso 1 1 calc R U . . .
C5 C -0.1121(2) -0.13697(11) 0.56175(15) 0.0256(5) Uani 1 1 d . . . . .
H5 H -0.095987 -0.145414 0.498902 0.031 Uiso 1 1 calc R U . . .
C6 C -0.02587(19) -0.08906(10) 0.62023(13) 0.0191(4) Uani 1 1 d . . . . .
C7 C 0.09438(19) -0.05590(10) 0.58878(13) 0.0185(4) Uani 1 1 d . . . . .
C8 C 0.1477(2) -0.07985(11) 0.50982(13) 0.0222(5) Uani 1 1 d . . . . .
H8 H 0.105811 -0.119634 0.472717 0.027 Uiso 1 1 calc R U . . .
C9 C 0.2613(2) -0.04603(11) 0.48518(13) 0.0245(5) Uani 1 1 d . . . . .
H9 H 0.296875 -0.061795 0.430402 0.029 Uiso 1 1 calc R U . . .
C10 C 0.3232(2) 0.01065(11) 0.53997(13) 0.0216(5) Uani 1 1 d . . . . .
H10 H 0.402655 0.033452 0.523749 0.026 Uiso 1 1 calc R U . . .
C11 C 0.26934(18) 0.03458(11) 0.61927(12) 0.0165(4) Uani 1 1 d . . . . .
C12 C 0.32842(18) 0.09426(10) 0.68124(13) 0.0169(4) Uani 1 1 d . . . . .
C13 C 0.42473(19) 0.14379(11) 0.65402(14) 0.0207(5) Uani 1 1 d . . . . .
H13 H 0.444470 0.142622 0.591169 0.025 Uiso 1 1 calc R U . . .
C14 C 0.49085(19) 0.19395(11) 0.71692(14) 0.0232(5) Uani 1 1 d . . . . .
H14 H 0.554881 0.227660 0.697386 0.028 Uiso 1 1 calc R U . . .
C15 C 0.46361(19) 0.19512(11) 0.80930(14) 0.0219(5) Uani 1 1 d . . . . .
H15 H 0.511790 0.228340 0.853606 0.026 Uiso 1 1 calc R U . . .
C16 C 0.36710(18) 0.14833(10) 0.83683(13) 0.0180(4) Uani 1 1 d . . . . .
H16 H 0.348478 0.149913 0.899934 0.022 Uiso 1 1 calc R U . . .
C17 C 0.29685(17) 0.09897(10) 0.77345(13) 0.0149(4) Uani 1 1 d . . . . .
C18 C -0.23826(19) 0.07202(10) 0.81526(13) 0.0169(4) Uani 1 1 d . . . . .
C19 C -0.35159(19) 0.02666(11) 0.80997(14) 0.0225(5) Uani 1 1 d . . . . .
H19 H -0.412361 0.023581 0.752818 0.027 Uiso 1 1 calc R U . . .
C20 C -0.3764(2) -0.01396(11) 0.88728(14) 0.0264(5) Uani 1 1 d . . . . .
H20 H -0.455250 -0.044092 0.883625 0.032 Uiso 1 1 calc R U . . .
C21 C -0.2865(2) -0.01106(11) 0.97072(14) 0.0263(5) Uani 1 1 d . . . . .
H21 H -0.301636 -0.040888 1.022999 0.032 Uiso 1 1 calc R U . . .
C22 C -0.1754(2) 0.03526(11) 0.97714(14) 0.0225(5) Uani 1 1 d . . . . .
H22 H -0.114336 0.037166 1.034241 0.027 Uiso 1 1 calc R U . . .
C23 C -0.15100(18) 0.07971(10) 0.90063(13) 0.0173(4) Uani 1 1 d . . . . .
C24 C -0.04681(18) 0.13796(10) 0.91036(13) 0.0170(4) Uani 1 1 d . . . . .
C25 C 0.01972(19) 0.16199(12) 0.99706(13) 0.0225(5) Uani 1 1 d . . . . .
H25 H 0.003340 0.137847 1.053340 0.027 Uiso 1 1 calc R U . . .
C26 C 0.10904(19) 0.22062(12) 1.00112(14) 0.0242(5) Uani 1 1 d . . . . .
H26 H 0.155363 0.236583 1.060191 0.029 Uiso 1 1 calc R U . . .
C27 C 0.13159(19) 0.25632(11) 0.91972(13) 0.0212(5) Uani 1 1 d . . . . .
H27 H 0.191109 0.297926 0.922791 0.025 Uiso 1 1 calc R U . . .
C28 C 0.06700(18) 0.23133(10) 0.83291(13) 0.0166(4) Uani 1 1 d . . . . .
C29 C 0.08544(18) 0.26571(10) 0.74273(13) 0.0162(4) Uani 1 1 d . . . . .
C30 C 0.19096(19) 0.31566(11) 0.73481(14) 0.0214(5) Uani 1 1 d . . . . .
H30 H 0.255144 0.325982 0.788708 0.026 Uiso 1 1 calc R U . . .
C31 C 0.2041(2) 0.35021(11) 0.65087(14) 0.0235(5) Uani 1 1 d . . . . .
H31 H 0.276722 0.383830 0.647047 0.028 Uiso 1 1 calc R U . . .
C32 C 0.11050(19) 0.33558(11) 0.57178(14) 0.0218(5) Uani 1 1 d . . . . .
H32 H 0.119079 0.359326 0.513682 0.026 Uiso 1 1 calc R U . . .
C33 C 0.00488(19) 0.28659(10) 0.57730(13) 0.0183(4) Uani 1 1 d . . . . .
H33 H -0.059176 0.276997 0.523093 0.022 Uiso 1 1 calc R U . . .
C34 C -0.00784(17) 0.25133(10) 0.66197(13) 0.0149(4) Uani 1 1 d . . . . .
N1 N -0.02051(14) 0.17233(9) 0.83027(10) 0.0153(4) Uani 1 1 d . . . . .
N2 N 0.15603(14) 0.00083(8) 0.64192(10) 0.0154(4) Uani 1 1 d . . . . .
O1 O 0.02476(12) -0.03014(7) 0.77155(8) 0.0173(3) Uani 1 1 d . . . . .
O2 O 0.20188(12) 0.05422(7) 0.80228(8) 0.0154(3) Uani 1 1 d . . . . .
O3 O -0.21778(12) 0.11018(7) 0.73759(8) 0.0183(3) Uani 1 1 d . . . . .
O4 O -0.11339(12) 0.20475(7) 0.66575(8) 0.0149(3) Uani 1 1 d . . . . .
O5 O 0.00512(12) 0.09099(7) 0.69360(8) 0.0149(3) Uani 1 1 d . . . . .

loop_
_atom_site_aniso_label
_atom_site_aniso_U_11
_atom_site_aniso_U_22
_atom_site_aniso_U_33
_atom_site_aniso_U_23
_atom_site_aniso_U_13
_atom_site_aniso_U_12
B1 0.0152(11) 0.0146(12) 0.0128(11) -0.0020(9) 0.0016(9) 0.0009(9)
B2 0.0164(11) 0.0142(12) 0.0125(11) -0.0018(9) 0.0011(9) 0.0017(9)
C1 0.0154(10) 0.0107(10) 0.0244(11) 0.0000(8) -0.0063(8) 0.0038(8)
C2 0.0207(11) 0.0149(11) 0.0310(12) 0.0051(9) -0.0009(9) 0.0018(9)
C3 0.0210(11) 0.0178(12) 0.0453(14) 0.0056(10) -0.0058(10) -0.0025(9)
C4 0.0283(12) 0.0123(11) 0.0418(14) -0.0017(10) -0.0150(10) -0.0019(9)
C5 0.0303(12) 0.0138(11) 0.0286(12) -0.0010(9) -0.0101(10) 0.0053(9)
C6 0.0195(10) 0.0106(11) 0.0245(11) -0.0003(8) -0.0059(9) 0.0058(8)
C7 0.0236(11) 0.0135(11) 0.0153(10) -0.0004(8) -0.0078(8) 0.0072(8)
C8 0.0315(12) 0.0165(12) 0.0159(10) -0.0037(8) -0.0063(9) 0.0084(9)
C9 0.0327(12) 0.0244(12) 0.0163(10) -0.0008(9) 0.0034(9) 0.0144(10)
C10 0.0225(11) 0.0248(12) 0.0179(10) 0.0007(9) 0.0041(9) 0.0080(9)
C11 0.0159(10) 0.0182(11) 0.0145(10) 0.0034(8) -0.0005(8) 0.0085(8)
C12 0.0152(10) 0.0165(11) 0.0186(10) -0.0002(8) 0.0012(8) 0.0042(8)
C13 0.0199(10) 0.0242(12) 0.0189(10) 0.0021(9) 0.0055(9) 0.0029(9)
C14 0.0208(11) 0.0198(12) 0.0296(12) 0.0047(9) 0.0058(9) -0.0024(9)
C15 0.0203(11) 0.0179(12) 0.0262(11) -0.0014(9) -0.0010(9) -0.0017(9)
C16 0.0174(10) 0.0184(11) 0.0179(10) -0.0004(8) 0.0018(8) 0.0030(8)
C17 0.0109(9) 0.0137(10) 0.0193(10) 0.0014(8) 0.0000(8) 0.0034(8)
C18 0.0186(10) 0.0147(11) 0.0187(10) 0.0033(8) 0.0066(8) 0.0048(8)
C19 0.0193(10) 0.0221(12) 0.0262(11) 0.0034(9) 0.0035(9) 0.0017(9)
C20 0.0256(11) 0.0197(12) 0.0359(13) 0.0042(10) 0.0113(10) -0.0013(9)
C21 0.0374(13) 0.0206(12) 0.0232(11) 0.0058(9) 0.0120(10) 0.0049(10)
C22 0.0298(12) 0.0193(12) 0.0194(11) 0.0008(9) 0.0067(9) 0.0088(9)
C23 0.0202(10) 0.0158(11) 0.0169(10) 0.0004(8) 0.0063(8) 0.0058(8)
C24 0.0167(10) 0.0190(11) 0.0158(10) -0.0004(8) 0.0043(8) 0.0075(8)
C25 0.0218(11) 0.0305(13) 0.0159(10) -0.0006(9) 0.0048(8) 0.0059(9)
C26 0.0193(11) 0.0354(14) 0.0166(11) -0.0094(9) -0.0016(9) 0.0050(10)
C27 0.0194(10) 0.0233(12) 0.0208(11) -0.0067(9) 0.0022(9) -0.0007(9)
C28 0.0141(10) 0.0161(11) 0.0194(10) -0.0040(8) 0.0014(8) 0.0042(8)
C29 0.0181(10) 0.0124(10) 0.0185(10) -0.0012(8) 0.0039(8) 0.0024(8)
C30 0.0186(10) 0.0210(12) 0.0240(11) -0.0045(9) 0.0008(9) -0.0009(9)
C31 0.0218(11) 0.0191(12) 0.0301(12) -0.0011(9) 0.0052(9) -0.0051(9)
C32 0.0255(11) 0.0179(11) 0.0229(11) 0.0025(9) 0.0063(9) 0.0008(9)
C33 0.0204(10) 0.0155(11) 0.0183(10) -0.0002(8) 0.0007(8) 0.0017(8)
C34 0.0127(9) 0.0117(10) 0.0205(10) -0.0021(8) 0.0027(8) 0.0030(8)
N1 0.0146(8) 0.0163(9) 0.0150(8) -0.0019(7) 0.0019(6) 0.0036(7)
N2 0.0158(8) 0.0135(9) 0.0158(8) -0.0011(7) -0.0021(7) 0.0040(7)
O1 0.0186(7) 0.0139(7) 0.0187(7) -0.0012(6) 0.0007(6) -0.0015(6)
O2 0.0149(7) 0.0159(7) 0.0152(7) -0.0010(5) 0.0013(5) -0.0024(6)
O3 0.0160(7) 0.0230(8) 0.0156(7) 0.0038(6) 0.0010(5) -0.0007(6)
O4 0.0158(7) 0.0119(7) 0.0163(7) 0.0005(5) 0.0004(5) -0.0005(5)
O5 0.0162(7) 0.0139(7) 0.0140(6) -0.0015(5) 0.0000(5) 0.0018(5)

loop_
_atom_type_symbol
_atom_type_description
_atom_type_scat_dispersion_real
_atom_type_scat_dispersion_imag
_atom_type_scat_source
C C 0.0033 0.0016 'International Tables Vol C Tables 4.2.6.8 and 6.1.1.4'
H H 0.0000 0.0000 'International Tables Vol C Tables 4.2.6.8 and 6.1.1.4'
N N 0.0061 0.0033 'International Tables Vol C Tables 4.2.6.8 and 6.1.1.4'
O O 0.0106 0.0060 'International Tables Vol C Tables 4.2.6.8 and 6.1.1.4'
B B 0.0013 0.0007 'International Tables Vol C Tables 4.2.6.8 and 6.1.1.4'

loop_
_geom_angle_atom_site_label_1
_geom_angle_atom_site_label_2
_geom_angle_atom_site_label_3
_geom_angle
_geom_angle_site_symmetry_1
_geom_angle_site_symmetry_3
O5 B1 O3 116.03(16) . .
O5 B1 O4 110.31(15) . .
O3 B1 O4 104.65(15) . .
O5 B1 N1 110.29(15) . .
O3 B1 N1 108.02(14) . .
O4 B1 N1 107.06(15) . .
O5 B2 O2 115.17(16) . .
O5 B2 O1 116.22(16) . .
O2 B2 O1 105.34(15) . .
O5 B2 N2 104.73(14) . .
O2 B2 N2 107.08(14) . .
O1 B2 N2 107.81(15) . .
O1 C1 C2 118.67(17) . .
O1 C1 C6 121.16(16) . .
C2 C1 C6 120.14(18) . .
C3 C2 C1 120.19(19) . .
C2 C3 C4 120.56(19) . .
C5 C4 C3 119.5(2) . .
C4 C5 C6 121.2(2) . .
C5 C6 C1 118.37(18) . .
C5 C6 C7 121.50(18) . .
C1 C6 C7 120.07(17) . .
N2 C7 C8 119.46(18) . .
N2 C7 C6 117.01(16) . .
C8 C7 C6 123.53(18) . .
C9 C8 C7 120.02(19) . .
C8 C9 C10 119.89(18) . .
C9 C10 C11 119.92(19) . .
N2 C11 C10 119.24(18) . .
N2 C11 C12 117.20(15) . .
C10 C11 C12 123.55(17) . .
C13 C12 C17 118.56(18) . .
C13 C12 C11 121.78(17) . .
C17 C12 C11 119.46(16) . .
C14 C13 C12 120.98(18) . .
C13 C14 C15 119.67(18) . .
C16 C15 C14 120.26(19) . .
C15 C16 C17 120.68(17) . .
O2 C17 C16 119.34(16) . .
O2 C17 C12 120.92(17) . .
C16 C17 C12 119.71(17) . .
O3 C18 C19 118.04(17) . .
O3 C18 C23 121.53(16) . .
C19 C18 C23 120.39(17) . .
C20 C19 C18 120.23(19) . .
C19 C20 C21 120.32(19) . .
C22 C21 C20 119.70(18) . .
C21 C22 C23 121.06(19) . .
C22 C23 C18 118.06(18) . .
C22 C23 C24 121.87(17) . .
C18 C23 C24 119.79(16) . .
N1 C24 C25 119.30(17) . .
N1 C24 C23 117.42(16) . .
C25 C24 C23 123.18(17) . .
C26 C25 C24 119.93(18) . .
C25 C26 C27 120.12(18) . .
C26 C27 C28 119.89(19) . .
N1 C28 C27 119.08(17) . .
N1 C28 C29 117.32(16) . .
C27 C28 C29 123.60(17) . .
C30 C29 C34 118.02(17) . .
C30 C29 C28 121.99(18) . .
C34 C29 C28 119.93(16) . .
C31 C30 C29 121.64(19) . .
C30 C31 C32 119.55(18) . .
C33 C32 C31 120.23(18) . .
C32 C33 C34 120.18(18) . .
O4 C34 C33 118.91(16) . .
O4 C34 C29 120.69(16) . .
C33 C34 C29 120.37(17) . .
C24 N1 C28 121.64(16) . .
C24 N1 B1 119.98(15) . .
C28 N1 B1 118.26(14) . .
C11 N2 C7 121.45(15) . .
C11 N2 B2 118.56(15) . .
C7 N2 B2 119.91(15) . .
C1 O1 B2 117.72(14) . .
C17 O2 B2 116.35(14) . .
C18 O3 B1 120.59(15) . .
C34 O4 B1 115.47(14) . .
B2 O5 B1 135.89(14) . .

loop_
_geom_bond_atom_site_label_1
_geom_bond_atom_site_label_2
_geom_bond_distance
_geom_bond_site_symmetry_2
B1 O5 1.409(2) .
B1 O3 1.447(2) .
B1 O4 1.467(2) .
B1 N1 1.614(3) .
B2 O5 1.408(2) .
B2 O2 1.459(2) .
B2 O1 1.459(2) .
B2 N2 1.614(2) .
C1 O1 1.350(2) .
C1 C2 1.389(3) .
C1 C6 1.407(3) .
C2 C3 1.381(3) .
C3 C4 1.392(3) .
C4 C5 1.376(3) .
C5 C6 1.406(3) .
C6 C7 1.467(3) .
C7 N2 1.363(2) .
C7 C8 1.386(2) .
C8 C9 1.375(3) .
C9 C10 1.376(3) .
C10 C11 1.393(2) .
C11 N2 1.362(2) .
C11 C12 1.460(3) .
C12 C13 1.404(3) .
C12 C17 1.405(2) .
C13 C14 1.374(3) .
C14 C15 1.390(3) .
C15 C16 1.376(3) .
C16 C17 1.385(3) .
C17 O2 1.350(2) .
C18 O3 1.347(2) .
C18 C19 1.386(3) .
C18 C23 1.406(3) .
C19 C20 1.377(3) .
C20 C21 1.392(3) .
C21 C22 1.378(3) .
C22 C23 1.404(3) .
C23 C24 1.466(3) .
C24 N1 1.361(2) .
C24 C25 1.393(3) .
C25 C26 1.373(3) .
C26 C27 1.377(3) .
C27 C28 1.393(3) .
C28 N1 1.368(2) .
C28 C29 1.467(2) .
C29 C30 1.399(3) .
C29 C34 1.404(3) .
C30 C31 1.376(3) .
C31 C32 1.389(3) .
C32 C33 1.383(3) .
C33 C34 1.390(2) .
C34 O4 1.351(2) .
